data_7011717
loop_
_publ_author_name
'Uehara, Kazuhiro'
'Hikichi, Shiro'
'Akita, Munetaka'

_publ_section_title
;
 Highly labile cationic tris-acetonitrile complexes, [TpRM(NCMe)3]OTf
 (M = Ni, Co; TpR: hydrotrispyrazolylborato, R = Ph, Me and iPr2):
 versatile precursors for TpR-containing nickel and cobalt complexes
;
_journal_issue 18
_journal_name_full 'Journal of the Chemical Society, Dalton Transactions'
_journal_page_first 3529
_journal_paper_doi 10.1039/b203377c
_journal_year 2002
_chemical_formula_moiety 'C44 H70 B F3 N14 O3 Ni S '
_chemical_formula_sum 'C44 H70 B F3 N14 Ni O3 S'
_chemical_formula_weight 1001.69
_space_group_IT_number 2
_symmetry_cell_setting triclinic
_symmetry_Int_Tables_number 2
_symmetry_space_group_name_Hall '-P 1'
_symmetry_space_group_name_H-M 'P -1'
_audit_creation_date 'Wed Jun 26 02:11:20 2002'
_audit_creation_method 'by teXsan'
_cell_angle_alpha 102.376(5)
_cell_angle_beta 113.607(7)
_cell_angle_gamma 85.327(6)
_cell_formula_units_Z 2
_cell_length_a 11.928(2)
_cell_length_b 22.496(2)
_cell_length_c 11.717(1)
_cell_measurement_reflns_used 9570
_cell_measurement_temperature 213.2
_cell_measurement_theta_max 27.4
_cell_measurement_theta_min 1.9
_cell_volume 2814.0(6)
_computing_cell_refinement PROCESS-AUTO
_computing_data_collection PROCESS-AUTO
_computing_data_reduction 'teXsan Ver. 1.11'
_computing_publication_material 'teXsan Ver. 1.11'
_computing_structure_refinement SHELXL97
_computing_structure_solution SIR92
_diffrn_detector_area_resol_mean 10.00
_diffrn_measurement_device_type 'Rigaku RAXIS-IV Imaging Plate'
_diffrn_measurement_method \w
_diffrn_radiation_type 'Mo K\a'
_diffrn_radiation_wavelength 0.7107
_diffrn_reflns_av_R_equivalents 0.000
_diffrn_reflns_limit_h_max 15
_diffrn_reflns_limit_h_min 0
_diffrn_reflns_limit_k_max 29
_diffrn_reflns_limit_k_min -28
_diffrn_reflns_limit_l_max 13
_diffrn_reflns_limit_l_min -14
_diffrn_reflns_number 20462
_diffrn_reflns_theta_max 27.48
_exptl_absorpt_coefficient_mu 0.440
_exptl_absorpt_correction_T_max 0.957
_exptl_absorpt_correction_T_min 0.713
_exptl_absorpt_correction_type multi-scan
_exptl_absorpt_process_details '(Higashi, 1995)'
_exptl_crystal_colour blue
_exptl_crystal_density_diffrn 1.182
_exptl_crystal_density_method 'not measured'
_exptl_crystal_description block
_exptl_crystal_size_max 0.20
_exptl_crystal_size_mid 0.20
_exptl_crystal_size_min 0.20
_refine_diff_density_max 1.34
_refine_diff_density_min -1.38
_refine_ls_extinction_coef 0.0000
_refine_ls_extinction_expression Fc^*^=kFc[1+0.001xFc^2^\l^3^/sin(2\q)]^-1/4^
_refine_ls_extinction_method SHELXL
_refine_ls_goodness_of_fit_ref 1.499
_refine_ls_hydrogen_treatment noref
_refine_ls_number_parameters 648
_refine_ls_number_reflns 8223
_refine_ls_R_factor_gt 0.0893
_refine_ls_shift/su_max -0.0010
_refine_ls_structure_factor_coef Fsqd
_refine_ls_weighting_details 'w = 1/[\s^2^(Fo^2^) + (0.1000P)^2^+0.0000P] where P=(Fo^2^+2Fc^2^)/3'
_refine_ls_weighting_scheme calc
_refine_ls_wR_factor_ref 0.2438
_reflns_number_gt 8223
_reflns_number_total 11372
_reflns_threshold_expression >2.0sigma(I)
_cod_data_source_file b203377c.txt
_cod_data_source_block compound_1'Ni
_cod_original_cell_volume 2813.8(6)
_cod_original_sg_symbol_H-M 'P -1         '
_cod_original_formula_sum 'C44 H70 B F3 N14 O3 Ni S '
_cod_database_code 7011717

loop_
_symmetry_equiv_pos_as_xyz
x,y,z
-x,-y,-z

loop_
_atom_site_label
_atom_site_type_symbol
_atom_site_fract_x
_atom_site_fract_y
_atom_site_fract_z
_atom_site_U_iso_or_equiv
_atom_site_adp_type
_atom_site_occupancy
_atom_site_calc_flag
_atom_site_refinement_flags
_atom_site_disorder_assembly
_atom_site_disorder_group
Ni(1) Ni 0.32016(4) 0.23397(2) 0.12251(5) 0.0263(2) Uani 1.00 d . . .
S(1) S 0.2244(2) 0.0229(1) 0.3521(3) 0.1089(7) Uani 1.00 d . . .
F(1) F 0.2168(6) -0.0599(3) 0.1687(6) 0.151(2) Uani 1.00 d . . .
F(2) F 0.2118(7) -0.0911(2) 0.3281(7) 0.161(3) Uani 1.00 d . . .
F(3) F 0.3789(6) -0.0624(3) 0.3251(9) 0.173(3) Uani 1.00 d . . .
O(1) O 0.2852(6) 0.0625(2) 0.3195(8) 0.129(3) Uani 1.00 d . . .
O(2) O 0.2834(8) 0.0249(3) 0.4896(6) 0.162(3) Uani 1.00 d . . .
O(3) O 0.1029(5) 0.0258(4) 0.3093(9) 0.174(4) Uani 1.00 d . . .
N(11) N 0.4092(3) 0.3179(1) 0.1932(3) 0.0293(7) Uani 1.00 d . . .
N(12) N 0.3418(3) 0.3676(1) 0.1524(3) 0.0291(7) Uani 1.00 d . . .
N(21) N 0.1704(3) 0.2747(1) 0.1553(3) 0.0282(7) Uani 1.00 d . . .
N(22) N 0.1344(3) 0.3302(1) 0.1183(3) 0.0295(7) Uani 1.00 d . . .
N(31) N 0.2447(3) 0.2555(1) -0.0571(3) 0.0288(7) Uani 1.00 d . . .
N(32) N 0.2020(3) 0.3140(1) -0.0639(3) 0.0287(7) Uani 1.00 d . . .
N(41) N 0.2319(3) 0.1479(2) 0.0513(3) 0.0365(8) Uani 1.00 d . . .
N(51) N 0.4708(3) 0.1903(2) 0.0860(4) 0.0374(8) Uani 1.00 d . . .
N(61) N 0.3977(3) 0.2093(2) 0.3031(3) 0.0373(8) Uani 1.00 d . . .
N(81) N 0.7302(6) 0.2298(3) 0.8937(8) 0.110(2) Uani 1.00 d . . .
N(91) N 0.6408(6) -0.0166(3) 0.1239(7) 0.098(2) Uani 1.00 d . . .
N(101) N 0.7566(10) 0.1540(4) 0.388(1) 0.164(4) Uani 1.00 d . . .
N(111) N 0.4708(7) 0.3156(3) 0.7049(7) 0.103(2) Uani 1.00 d . . .
N(121) N 0.2231(9) 0.4931(4) 0.513(1) 0.137(3) Uani 1.00 d . . .
C(11) C 0.5221(4) 0.3388(2) 0.2730(4) 0.0342(9) Uani 1.00 d . . .
C(12) C 0.5279(4) 0.4017(2) 0.2824(5) 0.043(1) Uani 1.00 d . . .
C(13) C 0.4123(4) 0.4184(2) 0.2060(4) 0.0366(9) Uani 1.00 d . . .
C(14) C 0.6238(4) 0.2993(2) 0.3399(4) 0.0374(9) Uani 1.00 d . . .
C(15) C 0.6597(5) 0.3165(3) 0.4830(5) 0.056(1) Uani 1.00 d . . .
C(16) C 0.7348(4) 0.3033(3) 0.3072(6) 0.058(1) Uani 1.00 d . . .
C(17) C 0.3695(4) 0.4805(2) 0.1805(5) 0.046(1) Uani 1.00 d . . .
C(18) C 0.378(1) 0.5238(4) 0.2967(9) 0.161(5) Uani 1.00 d . . .
C(19) C 0.442(1) 0.5058(4) 0.130(1) 0.191(7) Uani 1.00 d . . .
C(21) C 0.0929(4) 0.2611(2) 0.2023(4) 0.0334(8) Uani 1.00 d . . .
C(22) C 0.0054(4) 0.3069(2) 0.1950(5) 0.046(1) Uani 1.00 d . . .
C(23) C 0.0342(4) 0.3501(2) 0.1421(5) 0.0397(10) Uani 1.00 d . . .
C(24) C 0.1011(4) 0.2041(2) 0.2529(4) 0.0373(9) Uani 1.00 d . . .
C(25) C -0.0170(4) 0.1659(2) 0.1804(5) 0.055(1) Uani 1.00 d . . .
C(26) C 0.1268(5) 0.2195(3) 0.3948(5) 0.059(1) Uani 1.00 d . . .
C(27) C -0.0296(5) 0.4085(2) 0.1101(6) 0.055(1) Uani 1.00 d . . .
C(28) C -0.107(1) 0.4021(5) -0.029(1) 0.074(3) Uani 0.60 d P . .
C(28A) C -0.177(1) 0.3979(8) 0.070(3) 0.106(8) Uani 0.41 d P . .
C(29) C -0.098(1) 0.4346(6) 0.199(1) 0.092(4) Uani 0.60 d P . .
C(29A) C 0.023(1) 0.4585(6) 0.205(2) 0.071(4) Uani 0.41 d P . .
C(31) C 0.2292(4) 0.2272(2) -0.1757(4) 0.0336(9) Uani 1.00 d . . .
C(32) C 0.1758(4) 0.2670(2) -0.2592(4) 0.0395(10) Uani 1.00 d . . .
C(33) C 0.1601(4) 0.3216(2) -0.1861(4) 0.0340(9) Uani 1.00 d . . .
C(34) C 0.2639(4) 0.1627(2) -0.2097(4) 0.0381(9) Uani 1.00 d . . .
C(35) C 0.3582(5) 0.1586(2) -0.2689(5) 0.051(1) Uani 1.00 d . . .
C(36) C 0.1513(5) 0.1242(2) -0.3015(5) 0.053(1) Uani 1.00 d . . .
C(37) C 0.1108(5) 0.3812(2) -0.2269(4) 0.045(1) Uani 1.00 d . . .
C(38) C 0.221(1) 0.4149(6) -0.226(2) 0.078(4) Uani 0.54 d P . .
C(38A) C 0.146(3) 0.3922(9) -0.329(2) 0.121(10) Uani 0.46 d P . .
C(39) C 0.013(2) 0.3689(8) -0.366(1) 0.115(7) Uani 0.54 d P . .
C(39A) C -0.036(1) 0.3776(9) -0.279(2) 0.111(8) Uani 0.46 d P . .
C(41) C 0.1850(4) 0.1020(2) 0.0161(4) 0.0399(10) Uani 1.00 d . . .
C(42) C 0.1224(6) 0.0433(3) -0.0297(7) 0.076(2) Uani 1.00 d . . .
C(51) C 0.5475(4) 0.1642(2) 0.0619(4) 0.0396(10) Uani 1.00 d . . .
C(52) C 0.6422(5) 0.1314(3) 0.0289(6) 0.065(2) Uani 1.00 d . . .
C(61) C 0.4468(4) 0.1943(2) 0.3968(4) 0.0405(10) Uani 1.00 d . . .
C(62) C 0.5115(6) 0.1761(3) 0.5171(5) 0.068(2) Uani 1.00 d . . .
C(71) C 0.2492(3) -0.0528(2) 0.2861(3) 0.0227(7) Uani 1.00 d . . .
C(81) C 0.8100(6) 0.2284(3) 0.8646(7) 0.073(2) Uani 1.00 d . . .
C(82) C 0.9153(7) 0.2278(4) 0.8324(8) 0.096(2) Uani 1.00 d . . .
C(91) C 0.5826(5) 0.0069(3) 0.1742(7) 0.065(2) Uani 1.00 d . . .
C(92) C 0.5102(8) 0.0380(5) 0.240(1) 0.121(3) Uani 1.00 d . . .
C(101) C 0.8171(7) 0.1137(3) 0.4029(7) 0.080(2) Uani 1.00 d . . .
C(102) C 0.8886(6) 0.0608(3) 0.4186(7) 0.077(2) Uani 1.00 d . . .
C(111) C 0.4890(6) 0.3195(3) 0.8084(7) 0.067(2) Uani 1.00 d . . .
C(112) C 0.5078(5) 0.3239(3) 0.9396(6) 0.064(1) Uani 1.00 d . . .
C(121) C 0.2595(7) 0.4455(4) 0.4839(8) 0.088(2) Uani 1.00 d . . .
C(122) C 0.3038(7) 0.3862(4) 0.4480(6) 0.084(2) Uani 1.00 d . . .
B(1) B 0.2073(4) 0.3580(2) 0.0592(4) 0.0301(9) Uani 1.00 d . . .
H(1) H 0.1718 0.3961 0.0395 0.0362 Uiso 1.00 calc . . .
H(2) H 0.5982 0.4273 0.3322 0.0513 Uiso 1.00 calc . . .
H(3) H 0.5948 0.2578 0.3107 0.0442 Uiso 1.00 calc . . .
H(4) H 0.7182 0.2878 0.5236 0.0558 Uiso 1.00 calc . . .
H(5) H 0.5884 0.3160 0.5015 0.0558 Uiso 1.00 calc . . .
H(6) H 0.6953 0.3566 0.5142 0.0558 Uiso 1.00 calc . . .
H(7) H 0.8014 0.2807 0.3573 0.0575 Uiso 1.00 calc . . .
H(8) H 0.7587 0.3451 0.3252 0.0575 Uiso 1.00 calc . . .
H(9) H 0.7138 0.2865 0.2186 0.0575 Uiso 1.00 calc . . .
H(10) H 0.2848 0.4779 0.1226 0.0543 Uiso 1.00 calc . . .
H(11) H 0.4481 0.5143 0.3673 0.1612 Uiso 1.00 calc . . .
H(12) H 0.3054 0.5210 0.3117 0.1612 Uiso 1.00 calc . . .
H(13) H 0.3863 0.5643 0.2871 0.1612 Uiso 1.00 calc . . .
H(14) H 0.5275 0.5007 0.1798 0.1910 Uiso 1.00 calc . . .
H(15) H 0.4246 0.5483 0.1322 0.1910 Uiso 1.00 calc . . .
H(16) H 0.4234 0.4852 0.0435 0.1910 Uiso 1.00 calc . . .
H(17) H -0.0617 0.3083 0.2201 0.0542 Uiso 1.00 calc . . .
H(18) H 0.1676 0.1803 0.2416 0.0441 Uiso 1.00 calc . . .
H(19) H -0.0851 0.1895 0.1884 0.0549 Uiso 1.00 calc . . .
H(20) H -0.0094 0.1301 0.2153 0.0549 Uiso 1.00 calc . . .
H(21) H -0.0301 0.1541 0.0922 0.0549 Uiso 1.00 calc . . .
H(22) H 0.1348 0.1826 0.4259 0.0593 Uiso 1.00 calc . . .
H(23) H 0.0604 0.2430 0.4076 0.0593 Uiso 1.00 calc . . .
H(24) H 0.2014 0.2427 0.4399 0.0593 Uiso 1.00 calc . . .
H(25) H 0.1543 0.2585 -0.3489 0.0482 Uiso 1.00 calc . . .
H(26) H 0.2996 0.1461 -0.1326 0.0470 Uiso 1.00 calc . . .
H(27) H 0.3780 0.1167 -0.2916 0.0511 Uiso 1.00 calc . . .
H(28) H 0.4309 0.1805 -0.2087 0.0511 Uiso 1.00 calc . . .
H(29) H 0.3250 0.1761 -0.3436 0.0511 Uiso 1.00 calc . . .
H(30) H 0.0931 0.1262 -0.2631 0.0534 Uiso 1.00 calc . . .
H(31) H 0.1754 0.0827 -0.3204 0.0534 Uiso 1.00 calc . . .
H(32) H 0.1147 0.1396 -0.3787 0.0534 Uiso 1.00 calc . . .
H(33) H 0.0962 0.0351 0.0328 0.0764 Uiso 1.00 calc . . .
H(34) H 0.1775 0.0121 -0.0449 0.0764 Uiso 1.00 calc . . .
H(35) H 0.0527 0.0443 -0.1075 0.0764 Uiso 1.00 calc . . .
H(36) H 0.6061 0.0992 -0.0431 0.0647 Uiso 1.00 calc . . .
H(37) H 0.6976 0.1148 0.0995 0.0647 Uiso 1.00 calc . . .
H(38) H 0.6856 0.1587 0.0080 0.0647 Uiso 1.00 calc . . .
H(39) H 0.4772 0.1391 0.5166 0.0678 Uiso 1.00 calc . . .
H(40) H 0.5046 0.2076 0.5839 0.0678 Uiso 1.00 calc . . .
H(41) H 0.5963 0.1701 0.5310 0.0678 Uiso 1.00 calc . . .
H(42) H 0.9386 0.1863 0.8102 0.0961 Uiso 1.00 calc . . .
H(43) H 0.9820 0.2490 0.9037 0.0961 Uiso 1.00 calc . . .
H(44) H 0.8950 0.2472 0.7612 0.0961 Uiso 1.00 calc . . .
H(45) H 0.5580 0.0448 0.3300 0.1206 Uiso 1.00 calc . . .
H(46) H 0.4397 0.0137 0.2200 0.1206 Uiso 1.00 calc . . .
H(47) H 0.4844 0.0763 0.2148 0.1206 Uiso 1.00 calc . . .
H(48) H 0.8891 0.0470 0.4908 0.0766 Uiso 1.00 calc . . .
H(49) H 0.9708 0.0699 0.4322 0.0766 Uiso 1.00 calc . . .
H(50) H 0.8548 0.0298 0.3439 0.0766 Uiso 1.00 calc . . .
H(51) H 0.4507 0.2977 0.9443 0.0643 Uiso 1.00 calc . . .
H(52) H 0.4956 0.3652 0.9759 0.0643 Uiso 1.00 calc . . .
H(53) H 0.5898 0.3117 0.9863 0.0643 Uiso 1.00 calc . . .
H(54) H 0.3497 0.3698 0.5229 0.0842 Uiso 1.00 calc . . .
H(55) H 0.3559 0.3891 0.4046 0.0842 Uiso 1.00 calc . . .
H(56) H 0.2360 0.3597 0.3929 0.0842 Uiso 1.00 calc . . .

loop_
_atom_site_aniso_label
_atom_site_aniso_U_11
_atom_site_aniso_U_22
_atom_site_aniso_U_33
_atom_site_aniso_U_12
_atom_site_aniso_U_13
_atom_site_aniso_U_23
Ni(1) 0.0283(3) 0.0242(3) 0.0281(3) -0.0014(2) 0.0133(2) 0.0040(2)
S(1) 0.119(2) 0.095(2) 0.125(2) -0.005(1) 0.068(2) 0.005(1)
F(1) 0.191(6) 0.117(4) 0.149(5) 0.042(4) 0.087(5) 0.013(4)
F(2) 0.261(8) 0.090(4) 0.180(6) -0.026(4) 0.147(6) -0.004(4)
F(3) 0.138(5) 0.117(5) 0.299(9) 0.039(4) 0.107(6) 0.083(5)
O(1) 0.161(5) 0.052(3) 0.251(8) -0.004(3) 0.158(6) 0.031(4)
O(2) 0.250(9) 0.140(6) 0.058(3) -0.051(6) 0.044(4) -0.042(4)
O(3) 0.081(4) 0.166(7) 0.29(1) 0.050(4) 0.107(6) 0.029(7)
N(11) 0.031(2) 0.024(2) 0.033(2) -0.001(1) 0.012(1) 0.005(1)
N(12) 0.035(2) 0.023(2) 0.031(2) -0.003(1) 0.015(1) 0.004(1)
N(21) 0.028(2) 0.027(2) 0.032(2) 0.003(1) 0.014(1) 0.006(1)
N(22) 0.029(2) 0.028(2) 0.034(2) 0.002(1) 0.016(1) 0.005(1)
N(31) 0.037(2) 0.025(2) 0.027(2) -0.002(1) 0.016(1) 0.003(1)
N(32) 0.034(2) 0.025(2) 0.029(2) 0.001(1) 0.013(1) 0.008(1)
N(41) 0.040(2) 0.034(2) 0.040(2) -0.002(2) 0.019(2) 0.007(2)
N(51) 0.034(2) 0.037(2) 0.044(2) 0.002(2) 0.018(2) 0.009(2)
N(61) 0.038(2) 0.039(2) 0.040(2) -0.001(2) 0.018(2) 0.012(2)
N(81) 0.081(4) 0.107(5) 0.161(7) 0.020(4) 0.066(5) 0.034(5)
N(91) 0.101(5) 0.090(5) 0.105(5) 0.016(4) 0.043(4) 0.020(4)
N(101) 0.190(10) 0.086(6) 0.26(1) 0.051(6) 0.122(9) 0.075(7)
N(111) 0.151(6) 0.094(5) 0.093(5) 0.020(4) 0.075(5) 0.034(4)
N(121) 0.148(7) 0.093(6) 0.184(9) -0.014(5) 0.079(7) 0.023(6)
C(11) 0.031(2) 0.035(2) 0.037(2) -0.006(2) 0.015(2) 0.003(2)
C(12) 0.039(2) 0.038(2) 0.045(3) -0.011(2) 0.009(2) 0.003(2)
C(13) 0.040(2) 0.027(2) 0.041(2) -0.008(2) 0.014(2) 0.003(2)
C(14) 0.028(2) 0.038(2) 0.043(2) -0.004(2) 0.012(2) 0.005(2)
C(15) 0.050(3) 0.059(3) 0.045(3) 0.001(3) 0.007(2) 0.007(2)
C(16) 0.038(2) 0.062(3) 0.078(4) 0.006(2) 0.026(2) 0.025(3)
C(17) 0.051(3) 0.023(2) 0.057(3) -0.004(2) 0.014(2) 0.008(2)
C(18) 0.33(2) 0.064(5) 0.124(8) 0.082(7) 0.134(10) 0.034(5)
C(19) 0.32(2) 0.098(7) 0.33(2) 0.108(9) 0.28(2) 0.141(10)
C(21) 0.031(2) 0.037(2) 0.035(2) 0.001(2) 0.017(2) 0.005(2)
C(22) 0.041(2) 0.051(3) 0.058(3) 0.009(2) 0.034(2) 0.013(2)
C(23) 0.035(2) 0.037(2) 0.051(3) 0.009(2) 0.022(2) 0.009(2)
C(24) 0.038(2) 0.041(2) 0.040(2) -0.003(2) 0.022(2) 0.009(2)
C(25) 0.044(3) 0.056(3) 0.069(3) -0.009(2) 0.020(2) 0.023(3)
C(26) 0.070(3) 0.073(4) 0.046(3) 0.009(3) 0.030(3) 0.023(3)
C(27) 0.054(3) 0.043(3) 0.086(4) 0.022(2) 0.042(3) 0.026(3)
C(28) 0.070(7) 0.076(7) 0.089(8) 0.032(6) 0.035(6) 0.046(6)
C(28A) 0.020(6) 0.07(1) 0.23(2) 0.026(7) 0.026(10) 0.08(1)
C(29) 0.11(1) 0.072(7) 0.14(1) 0.045(7) 0.101(10) 0.035(8)
C(29A) 0.063(9) 0.038(7) 0.10(1) -0.006(6) 0.015(8) 0.004(7)
C(31) 0.042(2) 0.033(2) 0.026(2) -0.005(2) 0.016(2) 0.001(2)
C(32) 0.054(3) 0.040(2) 0.024(2) 0.000(2) 0.016(2) 0.004(2)
C(33) 0.040(2) 0.032(2) 0.030(2) -0.001(2) 0.013(2) 0.008(2)
C(34) 0.049(2) 0.032(2) 0.036(2) 0.002(2) 0.021(2) 0.003(2)
C(35) 0.065(3) 0.046(3) 0.048(3) 0.004(2) 0.033(2) 0.002(2)
C(36) 0.065(3) 0.040(3) 0.047(3) -0.013(2) 0.018(2) -0.005(2)
C(37) 0.059(3) 0.040(2) 0.040(2) 0.008(2) 0.019(2) 0.017(2)
C(38) 0.094(10) 0.050(7) 0.12(1) 0.018(6) 0.065(9) 0.053(8)
C(38A) 0.25(3) 0.08(1) 0.10(1) 0.07(2) 0.13(2) 0.06(1)
C(39) 0.13(1) 0.09(1) 0.068(9) 0.04(1) -0.020(9) 0.030(8)
C(39A) 0.033(7) 0.11(1) 0.19(2) 0.028(8) 0.011(9) 0.11(2)
C(41) 0.043(2) 0.037(2) 0.045(3) -0.003(2) 0.022(2) 0.007(2)
C(42) 0.081(4) 0.043(3) 0.109(5) -0.027(3) 0.041(4) 0.005(3)
C(51) 0.037(2) 0.036(2) 0.047(2) -0.002(2) 0.017(2) 0.008(2)
C(52) 0.047(3) 0.069(4) 0.084(4) 0.012(3) 0.038(3) 0.007(3)
C(61) 0.042(2) 0.043(2) 0.043(3) 0.004(2) 0.023(2) 0.012(2)
C(62) 0.093(4) 0.069(4) 0.051(3) 0.019(3) 0.032(3) 0.030(3)
C(71) 0.037(2) 0.016(2) 0.015(2) -0.012(1) 0.006(1) 0.007(1)
C(81) 0.067(4) 0.061(4) 0.082(4) 0.005(3) 0.019(3) 0.014(3)
C(82) 0.078(5) 0.108(6) 0.105(6) -0.024(4) 0.043(4) 0.004(5)
C(91) 0.059(3) 0.059(3) 0.080(4) -0.001(3) 0.029(3) 0.012(3)
C(92) 0.111(6) 0.125(8) 0.158(9) -0.005(6) 0.096(7) 0.007(7)
C(101) 0.089(5) 0.064(4) 0.096(5) -0.002(4) 0.041(4) 0.022(4)
C(102) 0.057(3) 0.074(4) 0.081(4) -0.002(3) 0.016(3) 0.002(4)
C(111) 0.080(4) 0.056(3) 0.081(4) 0.005(3) 0.047(4) 0.020(3)
C(112) 0.067(3) 0.063(4) 0.069(4) -0.005(3) 0.034(3) 0.009(3)
C(121) 0.087(5) 0.095(6) 0.083(5) -0.031(5) 0.032(4) 0.009(5)
C(122) 0.104(5) 0.093(5) 0.048(3) -0.017(4) 0.025(3) 0.003(3)
B(1) 0.033(2) 0.025(2) 0.032(2) 0.002(2) 0.014(2) 0.006(2)

loop_
_atom_type_symbol
_atom_type_description
_atom_type_scat_dispersion_real
_atom_type_scat_dispersion_imag
_atom_type_scat_source
C C 0.003 0.002
;International Tables for Crystallography
(1992, Vol. C, Tables 4.2.6.8 and 6.1.1.4)
;
H H 0.000 0.000
;International Tables for Crystallography
(1992, Vol. C, Table 6.1.1.4)
;
O O 0.011 0.006
;International Tables for Crystallography
(1992, Vol. C, Tables 4.2.6.8 and 6.1.1.4)
;
N N 0.006 0.003
;International Tables for Crystallography
(1992, Vol. C, Tables 4.2.6.8 and 6.1.1.4)
;
B B 0.001 0.001
;International Tables for Crystallography
(1992, Vol. C, Tables 4.2.6.8 and 6.1.1.4)
;
F F 0.017 0.010
;International Tables for Crystallography
(1992, Vol. C, Tables 4.2.6.8 and 6.1.1.4)
;
Ni Ni 0.339 1.112
;International Tables for Crystallography
(1992, Vol. C, Tables 4.2.6.8 and 6.1.1.4)
;
S S 0.125 0.123
;International Tables for Crystallography
(1992, Vol. C, Tables 4.2.6.8 and 6.1.1.4)
;

loop_
_geom_angle_atom_site_label_1
_geom_angle_atom_site_label_2
_geom_angle_atom_site_label_3
_geom_angle
_geom_angle_site_symmetry_1
_geom_angle_site_symmetry_2
_geom_angle_site_symmetry_3
_geom_angle_publ_flag
N(11) Ni(1) N(21) 89.1(1) . . . yes
N(11) Ni(1) N(31) 89.0(1) . . . yes
N(11) Ni(1) N(41) 179.2(1) . . . yes
N(11) Ni(1) N(51) 92.3(1) . . . yes
N(11) Ni(1) N(61) 92.4(1) . . . yes
N(21) Ni(1) N(31) 88.5(1) . . . yes
N(21) Ni(1) N(41) 91.6(1) . . . yes
N(21) Ni(1) N(51) 178.6(1) . . . yes
N(21) Ni(1) N(61) 92.5(1) . . . yes
N(31) Ni(1) N(41) 91.4(1) . . . yes
N(31) Ni(1) N(51) 91.2(1) . . . yes
N(31) Ni(1) N(61) 178.3(1) . . . yes
N(41) Ni(1) N(51) 87.0(1) . . . yes
N(41) Ni(1) N(61) 87.2(1) . . . yes
N(51) Ni(1) N(61) 87.8(2) . . . yes
O(1) S(1) O(2) 109.3(5) . . . yes
O(1) S(1) O(3) 118.3(5) . . . yes
O(1) S(1) C(71) 109.2(4) . . . yes
O(2) S(1) O(3) 113.1(7) . . . yes
O(2) S(1) C(71) 103.1(3) . . . yes
O(3) S(1) C(71) 102.5(4) . . . yes
Ni(1) N(11) N(12) 116.9(2) . . . yes
Ni(1) N(11) C(11) 136.5(3) . . . yes
N(12) N(11) C(11) 106.6(3) . . . yes
N(11) N(12) C(13) 109.8(3) . . . yes
N(11) N(12) B(1) 118.8(3) . . . yes
C(13) N(12) B(1) 131.4(3) . . . yes
Ni(1) N(21) N(22) 116.2(3) . . . yes
Ni(1) N(21) C(21) 136.6(3) . . . yes
N(22) N(21) C(21) 107.2(3) . . . yes
N(21) N(22) C(23) 109.3(4) . . . yes
N(21) N(22) B(1) 119.3(3) . . . yes
C(23) N(22) B(1) 131.4(4) . . . yes
Ni(1) N(31) N(32) 116.8(2) . . . yes
Ni(1) N(31) C(31) 136.4(3) . . . yes
N(32) N(31) C(31) 106.7(3) . . . yes
N(31) N(32) C(33) 109.7(3) . . . yes
N(31) N(32) B(1) 118.8(3) . . . yes
C(33) N(32) B(1) 131.4(3) . . . yes
Ni(1) N(41) C(41) 178.3(4) . . . yes
Ni(1) N(51) C(51) 176.2(3) . . . yes
Ni(1) N(61) C(61) 174.4(4) . . . yes
N(11) C(11) C(12) 109.8(3) . . . yes
N(11) C(11) C(14) 123.7(4) . . . yes
C(12) C(11) C(14) 126.5(3) . . . yes
C(11) C(12) C(13) 105.9(4) . . . yes
N(12) C(13) C(12) 107.9(4) . . . yes
N(12) C(13) C(17) 124.3(3) . . . yes
C(12) C(13) C(17) 127.7(4) . . . yes
C(11) C(14) C(15) 110.6(4) . . . yes
C(11) C(14) C(16) 111.0(5) . . . yes
C(15) C(14) C(16) 110.5(4) . . . yes
C(13) C(17) C(18) 111.9(5) . . . yes
C(13) C(17) C(19) 111.9(6) . . . yes
C(18) C(17) C(19) 106.1(7) . . . yes
N(21) C(21) C(22) 109.5(4) . . . yes
N(21) C(21) C(24) 123.7(4) . . . yes
C(22) C(21) C(24) 126.9(5) . . . yes
C(21) C(22) C(23) 106.4(5) . . . yes
N(22) C(23) C(22) 107.5(4) . . . yes
N(22) C(23) C(27) 122.6(5) . . . yes
C(22) C(23) C(27) 129.8(5) . . . yes
C(21) C(24) C(25) 111.4(3) . . . yes
C(21) C(24) C(26) 110.8(4) . . . yes
C(25) C(24) C(26) 109.7(5) . . . yes
C(23) C(27) C(28) 111.9(6) . . . yes
C(23) C(27) C(28A) 107.1(8) . . . yes
C(23) C(27) C(29) 110.6(7) . . . yes
C(23) C(27) C(29A) 112.4(7) . . . yes
C(28) C(27) C(28A) 65(1) . . . yes
C(28) C(27) C(29) 114.8(8) . . . yes
C(28) C(27) C(29A) 132.3(9) . . . yes
C(28A) C(27) C(29) 56(1) . . . yes
C(28A) C(27) C(29A) 115(1) . . . yes
C(29) C(27) C(29A) 63.1(10) . . . yes
C(27) C(28) C(28A) 61.8(8) . . . yes
C(27) C(28A) C(28) 53.1(8) . . . yes
C(27) C(28A) C(29) 58.5(9) . . . yes
C(28) C(28A) C(29) 105(1) . . . yes
C(27) C(29) C(28A) 65(1) . . . yes
C(27) C(29) C(29A) 53.0(9) . . . yes
C(28A) C(29) C(29A) 114(1) . . . yes
C(27) C(29A) C(29) 63.9(9) . . . yes
N(31) C(31) C(32) 109.8(3) . . . yes
N(31) C(31) C(34) 123.8(4) . . . yes
C(32) C(31) C(34) 126.3(4) . . . yes
C(31) C(32) C(33) 106.3(4) . . . yes
N(32) C(33) C(32) 107.4(4) . . . yes
N(32) C(33) C(37) 123.7(4) . . . yes
C(32) C(33) C(37) 128.9(4) . . . yes
C(31) C(34) C(35) 110.8(4) . . . yes
C(31) C(34) C(36) 110.9(4) . . . yes
C(35) C(34) C(36) 109.8(4) . . . yes
C(33) C(37) C(38) 106.6(6) . . . yes
C(33) C(37) C(38A) 112.4(10) . . . yes
C(33) C(37) C(39) 110.0(7) . . . yes
C(33) C(37) C(39A) 107.0(9) . . . yes
C(38) C(37) C(38A) 46(1) . . . yes
C(38) C(37) C(39) 107(1) . . . yes
C(38) C(37) C(39A) 144(1) . . . yes
C(38A) C(37) C(39) 62(1) . . . yes
C(38A) C(37) C(39A) 109(1) . . . yes
C(39) C(37) C(39A) 50(1) . . . yes
C(37) C(38) C(38A) 63(1) . . . yes
C(37) C(38A) C(38) 69(1) . . . yes
C(37) C(38A) C(39) 61(1) . . . yes
C(38) C(38A) C(39) 129(2) . . . yes
C(37) C(39) C(38A) 56(1) . . . yes
C(37) C(39) C(39A) 67.1(10) . . . yes
C(38A) C(39) C(39A) 120(1) . . . yes
C(37) C(39A) C(39) 62(1) . . . yes
N(41) C(41) C(42) 179.0(5) . . . yes
N(51) C(51) C(52) 178.8(5) . . . yes
N(61) C(61) C(62) 178.8(6) . . . yes
S(1) C(71) F(1) 110.8(4) . . . yes
S(1) C(71) F(2) 112.0(4) . . . yes
S(1) C(71) F(3) 108.5(3) . . . yes
F(1) C(71) F(2) 118.0(5) . . . yes
F(1) C(71) F(3) 100.6(6) . . . yes
F(2) C(71) F(3) 105.8(5) . . . yes
N(81) C(81) C(82) 177.7(7) . . . yes
N(91) C(91) C(92) 178.6(7) . . . yes
N(101) C(101) C(102) 177.1(9) . . . yes
N(111) C(111) C(112) 178.0(8) . . . yes
N(121) C(121) C(122) 179(1) . . . yes
N(12) B(1) N(22) 110.2(3) . . . yes
N(12) B(1) N(32) 108.8(4) . . . yes
N(22) B(1) N(32) 109.1(3) . . . yes

loop_
_geom_bond_atom_site_label_1
_geom_bond_atom_site_label_2
_geom_bond_distance
_geom_bond_site_symmetry_1
_geom_bond_site_symmetry_2
_geom_bond_publ_flag
Ni(1) N(11) 2.082(3) . . yes
Ni(1) N(21) 2.076(4) . . yes
Ni(1) N(31) 2.079(3) . . yes
Ni(1) N(41) 2.119(4) . . yes
Ni(1) N(51) 2.127(4) . . yes
Ni(1) N(61) 2.120(4) . . yes
S(1) O(1) 1.392(9) . . yes
S(1) O(2) 1.470(7) . . yes
S(1) O(3) 1.331(7) . . yes
S(1) C(71) 1.768(4) . . yes
F(1) C(71) 1.248(8) . . yes
F(2) C(71) 1.266(9) . . yes
F(3) C(71) 1.439(8) . . yes
N(11) N(12) 1.377(4) . . yes
N(11) C(11) 1.347(4) . . yes
N(12) C(13) 1.354(5) . . yes
N(12) B(1) 1.538(5) . . yes
N(21) N(22) 1.387(5) . . yes
N(21) C(21) 1.334(7) . . yes
N(22) C(23) 1.353(6) . . yes
N(22) B(1) 1.544(7) . . yes
N(31) N(32) 1.378(4) . . yes
N(31) C(31) 1.343(5) . . yes
N(32) C(33) 1.360(6) . . yes
N(32) B(1) 1.546(6) . . yes
N(41) C(41) 1.129(6) . . yes
N(51) C(51) 1.145(6) . . yes
N(61) C(61) 1.128(6) . . yes
N(81) C(81) 1.13(1) . . yes
N(91) C(91) 1.11(1) . . yes
N(101) C(101) 1.11(1) . . yes
N(111) C(111) 1.13(1) . . yes
N(121) C(121) 1.16(1) . . yes
C(11) C(12) 1.400(7) . . yes
C(11) C(14) 1.496(6) . . yes
C(12) C(13) 1.384(6) . . yes
C(13) C(17) 1.497(6) . . yes
C(14) C(15) 1.523(7) . . yes
C(14) C(16) 1.532(8) . . yes
C(17) C(18) 1.47(1) . . yes
C(17) C(19) 1.44(2) . . yes
C(21) C(22) 1.397(6) . . yes
C(21) C(24) 1.504(7) . . yes
C(22) C(23) 1.388(8) . . yes
C(23) C(27) 1.507(7) . . yes
C(24) C(25) 1.540(6) . . yes
C(24) C(26) 1.530(7) . . yes
C(27) C(28) 1.50(1) . . yes
C(27) C(28A) 1.65(2) . . yes
C(27) C(29) 1.55(2) . . yes
C(27) C(29A) 1.38(1) . . yes
C(28) C(28A) 1.70(3) . . yes
C(28A) C(29) 1.52(2) . . yes
C(29) C(29A) 1.54(3) . . yes
C(31) C(32) 1.394(6) . . yes
C(31) C(34) 1.493(6) . . yes
C(32) C(33) 1.386(6) . . yes
C(33) C(37) 1.514(6) . . yes
C(34) C(35) 1.528(9) . . yes
C(34) C(36) 1.531(6) . . yes
C(37) C(38) 1.56(2) . . yes
C(37) C(38A) 1.49(3) . . yes
C(37) C(39) 1.56(2) . . yes
C(37) C(39A) 1.61(1) . . yes
C(38) C(38A) 1.21(3) . . yes
C(38A) C(39) 1.57(4) . . yes
C(39) C(39A) 1.34(4) . . yes
C(41) C(42) 1.458(8) . . yes
C(51) C(52) 1.434(8) . . yes
C(61) C(62) 1.440(8) . . yes
C(81) C(82) 1.45(1) . . yes
C(91) C(92) 1.43(1) . . yes
C(101) C(102) 1.406(10) . . yes
C(111) C(112) 1.44(1) . . yes
C(121) C(122) 1.43(1) . . yes

loop_
_geom_contact_atom_site_label_1
_geom_contact_atom_site_label_2
_geom_contact_distance
_geom_contact_site_symmetry_1
_geom_contact_site_symmetry_2
_geom_contact_publ_flag
F(1) C(52) 3.44(1) . 2_655 ?
F(2) C(82) 3.359(10) . 2_656 ?
F(2) C(81) 3.374(8) . 2_656 ?
F(2) C(101) 3.45(1) . 2_656 ?
F(2) C(102) 3.54(1) . 2_656 ?
F(3) C(62) 3.35(1) . 2_656 ?
O(2) C(102) 3.52(1) . 2_656 ?
O(2) C(35) 3.552(8) . 1_556 ?
O(3) C(102) 3.27(1) . 1_455 ?
O(3) C(42) 3.438(9) . 2_555 ?
N(81) C(52) 3.42(1) . 1_556 ?
N(91) C(41) 3.381(10) . 2_655 ?
N(91) C(42) 3.39(1) . 2_655 ?
N(91) C(91) 3.483(9) . 2_655 ?
N(121) C(38A) 3.60(3) . 1_556 ?
C(29) C(38) 3.58(2) . 2_565 ?
C(38A) C(121) 3.44(4) . 1_554 ?
